data_4073720
loop_
_publ_author_name
'Dost\'al, Libor'
'Jambor, Roman'
'R\%u\<zi\<cka, Ale\<s'
'C\'isa\<rov\'a, Ivana'
'Hole\<cek, Jaroslav'
'Biesemans, Monique'
'Willem, Rudolph'
'De Proft, Frank'
'Geerlings, Paul'

_publ_section_title
;
 Organotin(IV) Derivatives of Some O,C,O-Chelating Ligands. Part 2&#x22A5;
;
_journal_issue 25
_journal_name_full Organometallics
_journal_page_first 6312
_journal_paper_doi 10.1021/om700576n
_journal_volume 26
_journal_year 2007
_chemical_compound_source 'synthesized by the authors'
_chemical_formula_moiety 'C18 H22 Cl2 O2 Sn'
_chemical_formula_sum 'C18 H22 Cl2 O2 Sn'
_chemical_formula_weight 459.95
_chemical_name_systematic
; 
 ? 
;
_space_group_IT_number 61
_symmetry_cell_setting orthorhombic
_symmetry_space_group_name_Hall '-P 2ac 2ab'
_symmetry_space_group_name_H-M 'P b c a'
_atom_sites_solution_hydrogens geom
_atom_sites_solution_primary direct
_atom_sites_solution_secondary difmap
_audit_creation_method SHELXL-97
_cell_angle_alpha 90.00
_cell_angle_beta 90.00
_cell_angle_gamma 90.00
_cell_formula_units_Z 8
_cell_length_a 18.0620(2)
_cell_length_b 11.6540(3)
_cell_length_c 18.4450(3)
_cell_measurement_reflns_used 34831
_cell_measurement_temperature 150(2)
_cell_measurement_theta_max 27.5
_cell_measurement_theta_min 1
_cell_volume 3882.57(13)
_computing_cell_refinement 'COLLECT and DENZO'
_computing_data_collection 'COLLECT (Hooft, 1998) and DENZO (Otwinowski & Minor, 1997)'
_computing_data_reduction 'COLLECT and DENZO'
_computing_structure_refinement 'SHELXL-97 (Sheldrick, 1997)'
_computing_structure_solution 'SIR92 (Altomare et al., 1994)'
_diffrn_ambient_temperature 150(2)
_diffrn_detector_area_resol_mean 9.091
_diffrn_measured_fraction_theta_full 0.996
_diffrn_measured_fraction_theta_max 0.996
_diffrn_measurement_device_type 'Nonius KappaCCD area detector'
_diffrn_measurement_method '\f and \w scans to fill the Ewald sphere'
_diffrn_radiation_monochromator graphite
_diffrn_radiation_source 'fine-focus sealed tube'
_diffrn_radiation_type MoK\a
_diffrn_radiation_wavelength 0.71070
_diffrn_reflns_av_R_equivalents 0.0364
_diffrn_reflns_av_sigmaI/netI 0.0189
_diffrn_reflns_limit_h_max 23
_diffrn_reflns_limit_h_min 0
_diffrn_reflns_limit_k_max 15
_diffrn_reflns_limit_k_min -15
_diffrn_reflns_limit_l_max 23
_diffrn_reflns_limit_l_min -23
_diffrn_reflns_number 48295
_diffrn_reflns_theta_full 27.48
_diffrn_reflns_theta_max 27.48
_diffrn_reflns_theta_min 3.61
_diffrn_standards_number 0
_exptl_absorpt_coefficient_mu 1.597
_exptl_absorpt_correction_T_max 0.791
_exptl_absorpt_correction_T_min 0.689
_exptl_absorpt_correction_type multi-scan
_exptl_absorpt_process_details '(SORTAV; Blessing 1997)'
_exptl_crystal_colour colourless
_exptl_crystal_density_diffrn 1.574
_exptl_crystal_density_method 'not measured'
_exptl_crystal_description bar
_exptl_crystal_F_000 1840
_exptl_crystal_size_max 0.3
_exptl_crystal_size_mid 0.3
_exptl_crystal_size_min 0.15
_refine_diff_density_max 0.542
_refine_diff_density_min -0.780
_refine_diff_density_rms 0.067
_refine_ls_extinction_method none
_refine_ls_goodness_of_fit_ref 1.030
_refine_ls_hydrogen_treatment constr
_refine_ls_matrix_type full
_refine_ls_number_parameters 207
_refine_ls_number_reflns 4434
_refine_ls_number_restraints 0
_refine_ls_restrained_S_all 1.030
_refine_ls_R_factor_all 0.0274
_refine_ls_R_factor_gt 0.0230
_refine_ls_shift/su_max 0.002
_refine_ls_shift/su_mean 0.000
_refine_ls_structure_factor_coef Fsqd
_refine_ls_weighting_details 'calc w=1/[\s^2^(Fo^2^)+(0.0379P)^2^+1.7666P] where P=(Fo^2^+2Fc^2^)/3'
_refine_ls_weighting_scheme calc
_refine_ls_wR_factor_gt 0.0615
_refine_ls_wR_factor_ref 0.0637
_reflns_number_gt 3992
_reflns_number_total 4434
_reflns_threshold_expression I>2\s(I)
_cod_data_source_file om700576n-file003.cif
_cod_data_source_block snphet-ruzic-6
_cod_database_code 4073720

loop_
_symmetry_equiv_pos_as_xyz
'x, y, z'
'-x+1/2, -y, z+1/2'
'x+1/2, -y+1/2, -z'
'-x, y+1/2, -z+1/2'
'-x, -y, -z'
'x-1/2, y, -z-1/2'
'-x-1/2, y-1/2, z'
'x, -y-1/2, z-1/2'

loop_
_atom_site_label
_atom_site_type_symbol
_atom_site_fract_x
_atom_site_fract_y
_atom_site_fract_z
_atom_site_U_iso_or_equiv
_atom_site_adp_type
_atom_site_occupancy
_atom_site_symmetry_multiplicity
_atom_site_calc_flag
_atom_site_refinement_flags
Sn1 Sn 0.416704(7) 0.177663(10) 0.668715(6) 0.02036(6) Uani 1 1 d .
Cl1 Cl 0.32558(2) 0.12960(4) 0.57793(2) 0.02852(11) Uani 1 1 d .
Cl2 Cl 0.41480(3) -0.01812(4) 0.70765(3) 0.03638(13) Uani 1 1 d .
O2 O 0.35236(6) 0.38915(11) 0.62089(6) 0.0239(3) Uani 1 1 d .
O1 O 0.50627(7) 0.18299(10) 0.76818(7) 0.0259(3) Uani 1 1 d .
C11 C 0.36924(9) 0.27819(16) 0.75269(9) 0.0241(4) Uani 1 1 d .
C12 C 0.40035(11) 0.2679(2) 0.82177(10) 0.0305(4) Uani 1 1 d .
C13 C 0.37167(12) 0.3330(2) 0.87878(11) 0.0387(5) Uani 1 1 d .
H13 H 0.3917 0.3259 0.9250 0.046 Uiso 1 1 calc R
C14 C 0.31382(11) 0.4078(2) 0.86681(11) 0.0401(5) Uani 1 1 d .
H14 H 0.2943 0.4495 0.9053 0.048 Uiso 1 1 calc R
C15 C 0.28454(11) 0.42134(19) 0.79787(11) 0.0336(4) Uani 1 1 d .
H15 H 0.2462 0.4732 0.7902 0.040 Uiso 1 1 calc R
C16 C 0.31223(9) 0.35755(17) 0.73998(10) 0.0249(4) Uani 1 1 d .
C17 C 0.46564(13) 0.1904(2) 0.83454(10) 0.0363(5) Uani 1 1 d .
H17A H 0.4968 0.2214 0.8726 0.044 Uiso 1 1 calc R
H17B H 0.4489 0.1148 0.8492 0.044 Uiso 1 1 calc R
C18 C 0.57036(10) 0.10760(17) 0.77289(11) 0.0301(4) Uani 1 1 d .
H18A H 0.5837 0.0810 0.7248 0.036 Uiso 1 1 calc R
H18B H 0.5582 0.0411 0.8022 0.036 Uiso 1 1 calc R
C19 C 0.63508(10) 0.17056(12) 0.80621(14) 0.0394(5) Uani 1 1 d .
H19H H 0.6467 0.2366 0.7773 0.059 Uiso 1 1 calc R
H19I H 0.6772 0.1205 0.8081 0.059 Uiso 1 1 calc R
H19J H 0.6224 0.1945 0.8544 0.059 Uiso 1 1 calc R
C110 C 0.28665(8) 0.37946(12) 0.66395(9) 0.0256(4) Uani 1 1 d .
H10A H 0.2561 0.3165 0.6469 0.031 Uiso 1 1 calc R
H10B H 0.2580 0.4498 0.6616 0.031 Uiso 1 1 calc R
C111 C 0.33633(11) 0.42191(18) 0.54746(10) 0.0311(4) Uani 1 1 d .
H11F H 0.3070 0.4917 0.5467 0.037 Uiso 1 1 calc R
H11G H 0.3086 0.3618 0.5233 0.037 Uiso 1 1 calc R
C112 C 0.40892(12) 0.4411(2) 0.50962(12) 0.0435(5) Uani 1 1 d .
H11C H 0.4366 0.4989 0.5349 0.065 Uiso 1 1 calc R
H11D H 0.3999 0.4657 0.4607 0.065 Uiso 1 1 calc R
H11E H 0.4366 0.3708 0.5091 0.065 Uiso 1 1 calc R
C21 C 0.51102(9) 0.20433(15) 0.60275(9) 0.0213(3) Uani 1 1 d .
C22 C 0.51878(11) 0.14312(17) 0.53845(10) 0.0282(4) Uani 1 1 d .
H22 H 0.4816 0.0931 0.5237 0.034 Uiso 1 1 calc R
C23 C 0.58179(11) 0.1564(2) 0.49611(13) 0.0377(5) Uani 1 1 d .
H23 H 0.5868 0.1152 0.4532 0.045 Uiso 1 1 calc R
C24 C 0.63686(11) 0.2308(2) 0.51768(12) 0.0406(5) Uani 1 1 d .
H24 H 0.6792 0.2395 0.4895 0.049 Uiso 1 1 calc R
C25 C 0.62923(11) 0.2927(2) 0.58143(12) 0.0397(5) Uani 1 1 d .
H25 H 0.6665 0.3429 0.5958 0.048 Uiso 1 1 calc R
C26 C 0.56633(11) 0.28012(18) 0.62403(11) 0.0304(4) Uani 1 1 d .
H26 H 0.5612 0.3222 0.6666 0.036 Uiso 1 1 calc R

loop_
_atom_site_aniso_label
_atom_site_aniso_U_11
_atom_site_aniso_U_22
_atom_site_aniso_U_33
_atom_site_aniso_U_23
_atom_site_aniso_U_13
_atom_site_aniso_U_12
Sn1 0.02153(9) 0.02114(9) 0.01841(9) 0.00044(4) 0.00060(4) -0.00373(4)
Cl1 0.0291(2) 0.0302(2) 0.0263(2) -0.00161(18) -0.00526(17) -0.00762(18)
Cl2 0.0431(3) 0.0248(2) 0.0412(3) 0.0093(2) -0.0076(2) -0.00816(19)
O2 0.0197(6) 0.0297(6) 0.0223(6) 0.0029(5) 0.0026(5) -0.0014(5)
O1 0.0255(6) 0.0316(7) 0.0207(6) 0.0018(5) -0.0031(5) 0.0040(5)
C11 0.0217(8) 0.0304(9) 0.0202(8) -0.0030(7) 0.0033(7) -0.0044(7)
C12 0.0266(9) 0.0441(12) 0.0208(9) 0.0005(8) 0.0010(7) -0.0023(9)
C13 0.0313(11) 0.0647(15) 0.0201(9) -0.0071(9) 0.0017(8) -0.0020(10)
C14 0.0316(10) 0.0603(14) 0.0286(10) -0.0137(10) 0.0084(8) -0.0030(10)
C15 0.0232(9) 0.0428(12) 0.0347(10) -0.0040(9) 0.0073(8) 0.0020(8)
C16 0.0185(8) 0.0299(9) 0.0264(9) 0.0009(8) 0.0040(7) -0.0066(7)
C17 0.0363(12) 0.0536(14) 0.0190(10) 0.0027(8) -0.0022(8) 0.0049(10)
C18 0.0292(9) 0.0277(10) 0.0333(10) 0.0002(8) -0.0069(8) 0.0066(8)
C19 0.0316(11) 0.0346(11) 0.0519(14) -0.0053(10) -0.0145(10) 0.0053(8)
C110 0.0197(8) 0.0301(10) 0.0270(9) 0.0007(7) 0.0038(7) -0.0005(7)
C111 0.0334(10) 0.0352(10) 0.0247(9) 0.0065(8) 0.0007(8) 0.0025(8)
C112 0.0462(12) 0.0481(14) 0.0363(11) 0.0125(11) 0.0169(9) 0.0091(10)
C21 0.0219(8) 0.0208(8) 0.0213(8) 0.0022(7) 0.0015(7) 0.0003(7)
C22 0.0309(9) 0.0252(9) 0.0284(10) -0.0016(8) 0.0018(8) 0.0001(8)
C23 0.0422(13) 0.0379(11) 0.0330(11) -0.0007(9) 0.0121(9) 0.0083(9)
C24 0.0277(10) 0.0514(13) 0.0427(12) 0.0124(11) 0.0116(9) 0.0039(10)
C25 0.0258(10) 0.0479(12) 0.0455(13) 0.0100(10) -0.0018(9) -0.0110(9)
C26 0.0316(9) 0.0326(10) 0.0270(9) 0.0008(8) -0.0027(8) -0.0073(8)

loop_
_atom_type_symbol
_atom_type_description
_atom_type_scat_dispersion_real
_atom_type_scat_dispersion_imag
_atom_type_scat_source
C C 0.0033 0.0016 'International Tables Vol C Tables 4.2.6.8 and 6.1.1.4'
H H 0.0000 0.0000 'International Tables Vol C Tables 4.2.6.8 and 6.1.1.4'
O O 0.0106 0.0060 'International Tables Vol C Tables 4.2.6.8 and 6.1.1.4'
Cl Cl 0.1484 0.1585 'International Tables Vol C Tables 4.2.6.8 and 6.1.1.4'
Sn Sn -0.6537 1.4246 'International Tables Vol C Tables 4.2.6.8 and 6.1.1.4'

loop_
_geom_angle_atom_site_label_1
_geom_angle_atom_site_label_2
_geom_angle_atom_site_label_3
_geom_angle
C21 Sn1 C11 131.57(7)
C21 Sn1 Cl2 108.92(5)
C11 Sn1 Cl2 107.55(5)
C21 Sn1 Cl1 100.61(5)
C11 Sn1 Cl1 111.03(5)
Cl2 Sn1 Cl1 88.692(17)
C21 Sn1 O1 83.98(5)
C11 Sn1 O1 72.90(6)
Cl2 Sn1 O1 78.96(3)
Cl1 Sn1 O1 167.65(3)
C110 O2 C111 112.13(12)
C17 O1 C18 113.18(15)
C17 O1 Sn1 107.70(11)
C18 O1 Sn1 123.72(11)
C12 C11 C16 120.25(17)
C12 C11 Sn1 117.08(14)
C16 C11 Sn1 122.54(13)
C13 C12 C11 119.37(19)
C13 C12 C17 119.96(18)
C11 C12 C17 120.64(17)
C14 C13 C12 120.28(19)
C14 C13 H13 119.9
C12 C13 H13 119.9
C13 C14 C15 120.53(19)
C13 C14 H14 119.7
C15 C14 H14 119.7
C14 C15 C16 120.35(19)
C14 C15 H15 119.8
C16 C15 H15 119.8
C15 C16 C11 119.11(18)
C15 C16 C110 121.03(17)
C11 C16 C110 119.66(16)
O1 C17 C12 107.74(15)
O1 C17 H17A 110.2
C12 C17 H17A 110.2
O1 C17 H17B 110.2
C12 C17 H17B 110.2
H17A C17 H17B 108.5
O1 C18 C19 110.27(15)
O1 C18 H18A 109.6
C19 C18 H18A 109.6
O1 C18 H18B 109.6
C19 C18 H18B 109.6
H18A C18 H18B 108.1
C18 C19 H19H 109.5
C18 C19 H19I 109.5
H19H C19 H19I 109.5
C18 C19 H19J 109.5
H19H C19 H19J 109.5
H19I C19 H19J 109.5
O2 C110 C16 106.07(12)
O2 C110 H10A 110.5
C16 C110 H10A 110.5
O2 C110 H10B 110.5
C16 C110 H10B 110.5
H10A C110 H10B 108.7
O2 C111 C112 107.56(16)
O2 C111 H11F 110.2
C112 C111 H11F 110.2
O2 C111 H11G 110.2
C112 C111 H11G 110.2
H11F C111 H11G 108.5
C111 C112 H11C 109.5
C111 C112 H11D 109.5
H11C C112 H11D 109.5
C111 C112 H11E 109.5
H11C C112 H11E 109.5
H11D C112 H11E 109.5
C26 C21 C22 119.62(17)
C26 C21 Sn1 120.62(14)
C22 C21 Sn1 119.73(13)
C23 C22 C21 120.31(19)
C23 C22 H22 119.8
C21 C22 H22 119.8
C24 C23 C22 120.0(2)
C24 C23 H23 120.0
C22 C23 H23 120.0
C23 C24 C25 120.03(19)
C23 C24 H24 120.0
C25 C24 H24 120.0
C24 C25 C26 120.4(2)
C24 C25 H25 119.8
C26 C25 H25 119.8
C25 C26 C21 119.67(19)
C25 C26 H26 120.2
C21 C26 H26 120.2

loop_
_geom_bond_atom_site_label_1
_geom_bond_atom_site_label_2
_geom_bond_distance
Sn1 C21 2.1165(17)
Sn1 C11 2.1229(17)
Sn1 Cl2 2.3922(5)
Sn1 Cl1 2.4139(4)
Sn1 O1 2.4468(13)
O2 C110 1.433(2)
O2 C111 1.437(2)
O1 C17 1.430(2)
O1 C18 1.456(2)
C11 C12 1.398(3)
C11 C16 1.404(3)
C12 C13 1.397(3)
C12 C17 1.504(3)
C13 C14 1.379(3)
C13 H13 0.9300
C14 C15 1.386(3)
C14 H14 0.9300
C15 C16 1.394(3)
C15 H15 0.9300
C16 C110 1.498(2)
C17 H17A 0.9700
C17 H17B 0.9700
C18 C19 1.511(2)
C18 H18A 0.9700
C18 H18B 0.9700
C19 H19H 0.9600
C19 H19I 0.9600
C19 H19J 0.9600
C110 H10A 0.9700
C110 H10B 0.9700
C111 C112 1.502(3)
C111 H11F 0.9700
C111 H11G 0.9700
C112 H11C 0.9600
C112 H11D 0.9600
C112 H11E 0.9600
C21 C26 1.390(3)
C21 C22 1.391(3)
C22 C23 1.389(3)
C22 H22 0.9300
C23 C24 1.378(3)
C23 H23 0.9300
C24 C25 1.386(3)
C24 H24 0.9300
C25 C26 1.389(3)
C25 H25 0.9300
C26 H26 0.9300
